data_7241287
loop_
_publ_author_name
'Zhu, Bin'
'Huang, Guimei'
'He, Yanni'
'Xie, Jisheng'
'He, Tao'
'Wang, Junli'
'Zong, Ziao'

_publ_section_title
;
 Synthesis and characterization of MOFs constructed from
 5-(benzimidazole-1-yl)isophthalic acid and highly selective fluorescence
 detection of Fe(iii) and Cr(vi) in water
;
_journal_issue 57
_journal_name_full 'RSC Advances'
_journal_page_first 34943
_journal_page_last 34952
_journal_paper_doi 10.1039/D0RA06529C
_journal_volume 10
_journal_year 2020
_chemical_formula_moiety 'C15 H8 Co N2 O4'
_chemical_formula_sum 'C15 H8 Co N2 O4'
_chemical_formula_weight 339.16
_space_group_crystal_system monoclinic
_space_group_IT_number 14
_space_group_name_Hall '-P 2ybc'
_space_group_name_H-M_alt 'P 1 21/c 1'
_atom_sites_solution_hydrogens geom
_atom_sites_solution_primary dual
_audit_creation_date 2019-04-19
_audit_creation_method
;
Olex2 1.2
(compiled 2018.05.29 svn.r3508 for OlexSys, GUI svn.r5506)
;
_audit_update_record
;
2019-04-19 deposited with the CCDC.	2020-09-14 downloaded from the CCDC.
;
_cell_angle_alpha 90
_cell_angle_beta 109.2070(10)
_cell_angle_gamma 90
_cell_formula_units_Z 4
_cell_length_a 10.9470(3)
_cell_length_b 12.8845(4)
_cell_length_c 13.5188(4)
_cell_measurement_reflns_used 4984
_cell_measurement_temperature 90
_cell_measurement_theta_max 27.489
_cell_measurement_theta_min 2.246
_cell_volume 1800.64(9)
_computing_cell_refinement 'SAINT V8.38A (?, 2016)'
_computing_data_reduction 'SAINT V8.38A (?, 2016)'
_computing_molecular_graphics 'Olex2 (Dolomanov et al., 2009)'
_computing_publication_material 'Olex2 (Dolomanov et al., 2009)'
_computing_structure_refinement 'ShelXL (Sheldrick, 2015)'
_computing_structure_solution 'ShelXT (Sheldrick, 2015)'
_diffrn_ambient_temperature 90.0
_diffrn_measured_fraction_theta_full 0.999
_diffrn_measured_fraction_theta_max 1.000
_diffrn_measurement_device_type 'Bruker APEX-II CCD'
_diffrn_measurement_method '\f and \w scans'
_diffrn_radiation_type MoK\a
_diffrn_radiation_wavelength 0.71073
_diffrn_reflns_av_R_equivalents 0
_diffrn_reflns_av_unetI/netI 0.0478
_diffrn_reflns_Laue_measured_fraction_full 0.999
_diffrn_reflns_Laue_measured_fraction_max 1.000
_diffrn_reflns_number 4130
_diffrn_reflns_point_group_measured_fraction_full 0.999
_diffrn_reflns_point_group_measured_fraction_max 1.000
_diffrn_reflns_theta_full 25.242
_diffrn_reflns_theta_max 27.499
_diffrn_reflns_theta_min 2.246
_diffrn_standards_number 0
_exptl_absorpt_coefficient_mu 0.968
_exptl_absorpt_correction_T_max 0.745553
_exptl_absorpt_correction_T_min 0.593765
_exptl_absorpt_correction_type multi-scan
_exptl_absorpt_process_details
;
 TWINABS-2012/1 (Bruker,2012) was used for absorption correction.

Final HKLF 4 output contains 32361 reflections, Rint = 0.0655
 (20557 with I > 3sig(I), Rint = 0.0558)
;
_exptl_crystal_colour violet
_exptl_crystal_colour_primary violet
_exptl_crystal_density_diffrn 1.251
_exptl_crystal_description block
_exptl_crystal_F_000 684
_exptl_crystal_size_max 0.28
_exptl_crystal_size_mid 0.15
_exptl_crystal_size_min 0.12
_platon_squeeze_details
;
TITL 419zghy31_0m_4_a.res in P2(1)/c
CELL   10.9470   12.8845   13.5188     90.00    109.21     90.00
SPGR P21/c
# Solvent Accessible Volume =       739
# Electrons Found in S.A.V. =       209
# Note: Atoms in Void as Cxxx and Qxxx all others
C101 0.442 0.503 0.224 !      12.23 eA-3
C102 0.645 0.867 0.183 !       7.32 eA-3
C103 0.124 0.416 0.182 !       7.13 eA-3
C104 0.224 0.564 0.094 !       6.73 eA-3
C105 0.765 0.536 0.812 !       5.93 eA-3
C106 0.669 1.002 0.314 !       5.54 eA-3
C107 0.263 0.437 0.216 !       5.17 eA-3
C108 0.648 0.950 0.267 !       4.78 eA-3
Q109 0.889 0.586 0.014 !       1.75 eA-3
C110 0.152 0.165 0.669 !       1.40 eA-3
C111 0.059 0.418 0.114 !       1.30 eA-3
C112 0.669 0.046 0.392 !       1.27 eA-3
C113 0.374 0.554 0.204 !       1.25 eA-3
Q114 0.413 0.390 0.689 !       1.24 eA-3
Q115 0.107 0.425 0.439 !       1.22 eA-3
Q116 0.654 0.898 0.103 !       1.19 eA-3
C117 0.686 0.703 0.701 !       1.16 eA-3
C118 0.825 0.513 0.773 !       1.14 eA-3
Q119 0.894 0.918 0.455 !       1.13 eA-3
C120 0.845 0.112 0.386 !       1.12 eA-3
Q121 0.894 0.940 0.588 !       1.09 eA-3
C122 0.423 0.122 0.772 !       1.08 eA-3
Q123 0.623 0.384 0.557 !       1.06 eA-3
C124 0.158 0.612 0.031 !       1.06 eA-3
Q125 0.245 0.526 0.035 !       1.05 eA-3
Q126 0.390 0.453 0.160 !       1.05 eA-3
Q127 0.044 0.755 0.254 !       1.03 eA-3
Q128 0.906 0.947 0.917 !       1.02 eA-3
C129 0.140 0.507 0.173 !       1.00 eA-3
Q130 0.558 0.496 0.535 !       0.99 eA-3
Q131 0.863 0.929 0.692 !       0.97 eA-3
Q132 0.234 0.634 0.133 !       0.97 eA-3
Q133 0.924 0.029 0.293 !       0.95 eA-3
Q134 0.949 0.776 0.611 !       0.92 eA-3
Q135 0.483 0.927 0.287 !       0.92 eA-3
C136 0.126 0.920 0.565 !       0.92 eA-3
C137 0.175 0.950 0.516 !       0.91 eA-3
C138 0.203 0.399 0.161 !       0.88 eA-3
Q139 0.845 0.388 0.047 !       0.87 eA-3
Q140 0.471 0.058 0.268 !       0.86 eA-3
Q141 0.471 0.433 0.763 !       0.86 eA-3
Q142 0.878 0.871 0.380 !       0.85 eA-3
Q143 0.291 0.081 0.661 !       0.84 eA-3
Q144 0.453 0.446 0.159 !       0.84 eA-3
Q145 0.229 0.980 0.467 !       0.83 eA-3
Q146 0.843 0.672 0.380 !       0.82 eA-3
Q147 0.331 0.046 0.308 !       0.81 eA-3
Q148 0.174 0.889 0.392 !       0.81 eA-3
Q149 0.639 0.981 0.637 !       0.80 eA-3
Q150 0.294 0.470 0.030 !       0.79 eA-3
C151 0.282 0.625 0.049 !       0.79 eA-3
C152 0.440 0.329 0.313 !       0.79 eA-3
Q153 0.857 0.128 0.941 !       0.79 eA-3
C154 0.670 0.941 0.159 !       0.78 eA-3
Q155 0.952 0.014 0.638 !       0.78 eA-3
Q156 0.443 0.996 0.907 !       0.78 eA-3
Q157 0.391 0.982 0.578 !       0.77 eA-3
Q158 0.453 0.507 0.918 !       0.76 eA-3
C159 0.483 0.393 0.347 !       0.76 eA-3
Q160 0.735 0.559 0.691 !       0.76 eA-3
Q161 0.050 0.076 0.121 !       0.75 eA-3
Q162 0.955 0.917 0.466 !       0.75 eA-3
Q163 0.611 0.542 0.247 !       0.74 eA-3
Q164 0.507 0.984 0.345 !       0.74 eA-3
Q165 0.684 0.839 0.124 !       0.74 eA-3
Q166 0.999 0.605 0.154 !       0.73 eA-3
Q167 0.187 0.490 0.050 !       0.73 eA-3
Q168 0.146 0.181 0.183 !       0.72 eA-3
Q169 0.404 0.861 0.097 !       0.72 eA-3
Q170 0.240 0.128 0.346 !       0.72 eA-3
Q171 0.370 0.202 0.743 !       0.72 eA-3
Q172 0.453 0.502-0.004 !       0.70 eA-3
Q173 0.935 0.905 0.261 !       0.69 eA-3
C174 0.278 0.483 0.107 !       0.69 eA-3
Q175 0.358 0.940 0.158 !       0.69 eA-3
C176 0.310 0.601 0.030 !       0.68 eA-3
Q177 0.680 0.576 0.267 !       0.67 eA-3
Q178 0.577 0.389 0.020 !       0.67 eA-3
Q179 0.015 1.008 0.285 !       0.67 eA-3
Q180 0.473 0.574 0.861 !       0.67 eA-3
C181 0.803 0.154 0.436 !       0.67 eA-3
Q182 0.267 0.283 0.109 !       0.66 eA-3
Q183 0.331 0.343 0.032 !       0.66 eA-3
Q184 0.079 0.914 0.081 !       0.65 eA-3
Q185 0.472 0.871 0.223 !       0.65 eA-3
Q186 0.785 0.606 0.296 !       0.65 eA-3
Q187 0.208 0.211 0.341 !       0.65 eA-3
Q188 0.906 0.357 0.187 !       0.65 eA-3
Q189 0.921 0.502 0.737 !       0.64 eA-3
Q190 0.503 0.367 0.018 !       0.64 eA-3
Q191 0.626 0.523 0.315 !       0.64 eA-3
Q192 0.386 0.721 0.388 !       0.63 eA-3
Q193 0.461 0.495 0.551 !       0.63 eA-3
Q194 0.138 0.983 0.070 !       0.63 eA-3
Q195 0.440 0.256 0.329 !       0.63 eA-3
Q196 0.216 0.989 0.392 !       0.62 eA-3
Q197 0.110 0.841 0.373 !       0.61 eA-3
Q198 0.610 0.373 0.232 !       0.61 eA-3
Q199 0.491 0.127 0.453 !       0.60 eA-3
;
_refine_diff_density_max 0.993
_refine_diff_density_min -0.702
_refine_diff_density_rms 0.132
_refine_ls_extinction_method none
_refine_ls_goodness_of_fit_ref 1.039
_refine_ls_hydrogen_treatment constr
_refine_ls_matrix_type full
_refine_ls_number_parameters 199
_refine_ls_number_reflns 4130
_refine_ls_number_restraints 0
_refine_ls_restrained_S_all 1.039
_refine_ls_R_factor_all 0.0747
_refine_ls_R_factor_gt 0.0651
_refine_ls_shift/su_max 0.001
_refine_ls_shift/su_mean 0.000
_refine_ls_structure_factor_coef Fsqd
_refine_ls_weighting_details 'w=1/[\s^2^(Fo^2^)+(0.0471P)^2^+14.2808P] where P=(Fo^2^+2Fc^2^)/3'
_refine_ls_weighting_scheme calc
_refine_ls_wR_factor_gt 0.1603
_refine_ls_wR_factor_ref 0.1645
_reflns_Friedel_coverage 0.000
_reflns_number_gt 3486
_reflns_number_total 4130
_reflns_threshold_expression 'I > 2\s(I)'
_cod_data_source_file d0ra06529c2.cif
_cod_data_source_block 419zghy31_0m_4_sq
_cod_depositor_comments 'Adding full bibliography for 7241286--7241289.cif.'
_cod_database_code 7241287
_shelx_shelxl_version_number 2018/3
_shelx_space_group_comment
;
The symmetry employed for this shelxl refinement is uniquely defined
by the following loop, which should always be used as a source of
symmetry information in preference to the above space-group names.
They are only intended as comments.
;
_shelx_estimated_absorpt_t_max 0.893
_shelx_estimated_absorpt_t_min 0.773
_olex2_refinement_description
;
1. Fixed Uiso
 At 1.2 times of:
  All C(H) groups
2.a Aromatic/amide H refined with riding coordinates:
 C3(H3), C9(H9), C6(H6), C8(H8), C14(H14), C13(H13), C11(H11), C12(H12)
;
_platon_squeeze_void_probe_radius 1.20
_olex2_submission_special_instructions 'No special instructions were received'

loop_
_space_group_symop_operation_xyz
'x, y, z'
'-x, y+1/2, -z+1/2'
'-x, -y, -z'
'x, -y-1/2, z-1/2'

loop_
_atom_site_label
_atom_site_type_symbol
_atom_site_fract_x
_atom_site_fract_y
_atom_site_fract_z
_atom_site_U_iso_or_equiv
_atom_site_adp_type
_atom_site_occupancy
_atom_site_site_symmetry_order
_atom_site_calc_flag
_atom_site_refinement_flags_posn
_atom_site_refinement_flags_adp
_atom_site_refinement_flags_occupancy
_atom_site_disorder_assembly
_atom_site_disorder_group
Co1 Co 1.10535(5) 0.42622(4) 0.53374(4) 0.01132(16) Uani 1 1 d . . . . .
O2 O 0.9736(3) 0.1270(2) 0.8944(2) 0.0170(6) Uani 1 1 d . . . . .
O1 O 0.7998(3) 0.0235(2) 0.8461(2) 0.0159(6) Uani 1 1 d . . . . .
O3 O 0.8201(3) 0.4785(2) 0.5541(2) 0.0170(6) Uani 1 1 d . . . . .
O4 O 0.9903(3) 0.3703(2) 0.6103(2) 0.0174(6) Uani 1 1 d . . . . .
N1 N 0.2523(3) 0.3189(3) 0.5633(3) 0.0130(7) Uani 1 1 d . . . . .
N2 N 0.4570(3) 0.2665(3) 0.6061(3) 0.0132(7) Uani 1 1 d . . . . .
C2 C 0.7995(4) 0.3277(3) 0.6457(3) 0.0131(8) Uani 1 1 d . . . . .
C3 C 0.8615(4) 0.2519(3) 0.7172(3) 0.0124(8) Uani 1 1 d . . . . .
H3 H 0.953191 0.247087 0.740097 0.015 Uiso 1 1 calc R . . . .
C5 C 0.8598(4) 0.1046(3) 0.8389(3) 0.0143(8) Uani 1 1 d . . . . .
C10 C 0.3853(4) 0.2001(3) 0.5268(3) 0.0143(8) Uani 1 1 d . . . . .
C4 C 0.7903(4) 0.1825(3) 0.7559(3) 0.0130(8) Uani 1 1 d . . . . .
C15 C 0.2573(4) 0.2323(3) 0.5023(3) 0.0149(8) Uani 1 1 d . . . . .
C9 C 0.3733(4) 0.3365(3) 0.6221(3) 0.0163(8) Uani 1 1 d . . . . .
H9 H 0.398873 0.392308 0.670506 0.020 Uiso 1 1 calc R . . . .
C7 C 0.5952(4) 0.2645(3) 0.6486(3) 0.0132(8) Uani 1 1 d . . . . .
C1 C 0.8766(4) 0.3982(3) 0.5999(3) 0.0134(8) Uani 1 1 d . . . . .
C6 C 0.6559(4) 0.1871(3) 0.7195(3) 0.0141(8) Uani 1 1 d . . . . .
H6 H 0.606364 0.138107 0.742711 0.017 Uiso 1 1 calc R . . . .
C8 C 0.6657(4) 0.3353(3) 0.6118(3) 0.0138(8) Uani 1 1 d . . . . .
H8 H 0.622835 0.388236 0.563986 0.017 Uiso 1 1 calc R . . . .
C14 C 0.1602(4) 0.1833(3) 0.4223(4) 0.0203(9) Uani 1 1 d . . . . .
H14 H 0.071968 0.202382 0.406420 0.024 Uiso 1 1 calc R . . . .
C13 C 0.1966(4) 0.1060(4) 0.3670(4) 0.0221(9) Uani 1 1 d . . . . .
H13 H 0.131969 0.071719 0.311986 0.027 Uiso 1 1 calc R . . . .
C11 C 0.4234(4) 0.1232(4) 0.4724(3) 0.0203(9) Uani 1 1 d . . . . .
H11 H 0.511433 0.102823 0.490200 0.024 Uiso 1 1 calc R . . . .
C12 C 0.3268(5) 0.0767(4) 0.3900(4) 0.0229(9) Uani 1 1 d . . . . .
H12 H 0.349035 0.024741 0.349005 0.028 Uiso 1 1 calc R . . . .

loop_
_atom_site_aniso_label
_atom_site_aniso_U_11
_atom_site_aniso_U_22
_atom_site_aniso_U_33
_atom_site_aniso_U_23
_atom_site_aniso_U_13
_atom_site_aniso_U_12
Co1 0.0089(3) 0.0105(3) 0.0137(3) 0.0005(2) 0.00252(19) 0.0004(2)
O2 0.0116(14) 0.0193(15) 0.0153(14) 0.0040(12) -0.0019(11) 0.0004(11)
O1 0.0179(15) 0.0141(14) 0.0155(14) 0.0028(11) 0.0051(12) -0.0015(11)
O3 0.0166(15) 0.0149(14) 0.0186(15) 0.0048(12) 0.0044(12) -0.0017(11)
O4 0.0139(14) 0.0190(15) 0.0196(15) 0.0016(12) 0.0059(12) -0.0023(12)
N1 0.0111(16) 0.0111(15) 0.0146(16) -0.0024(13) 0.0012(13) 0.0004(12)
N2 0.0085(16) 0.0127(15) 0.0176(16) -0.0014(13) 0.0032(13) -0.0018(13)
C2 0.0097(18) 0.0137(18) 0.0148(19) -0.0006(15) 0.0027(15) -0.0022(15)
C3 0.0100(19) 0.0140(19) 0.0123(17) -0.0005(15) 0.0024(14) 0.0002(14)
C5 0.0115(18) 0.0154(19) 0.0156(19) 0.0008(15) 0.0039(15) 0.0038(15)
C10 0.0086(18) 0.0182(19) 0.0134(19) 0.0005(15) 0.0000(15) -0.0002(15)
C4 0.0123(19) 0.0136(18) 0.0123(18) -0.0004(15) 0.0030(15) 0.0003(15)
C15 0.015(2) 0.0124(17) 0.0172(19) -0.0012(15) 0.0053(16) 0.0010(15)
C9 0.0088(18) 0.0147(19) 0.023(2) 0.0003(16) 0.0021(16) 0.0011(15)
C7 0.0065(18) 0.0144(18) 0.0161(18) -0.0020(15) 0.0002(14) 0.0006(14)
C1 0.0151(19) 0.0138(18) 0.0106(18) 0.0009(14) 0.0034(15) -0.0013(15)
C6 0.0130(19) 0.0114(18) 0.017(2) -0.0016(15) 0.0037(16) -0.0010(15)
C8 0.0128(19) 0.0137(18) 0.0127(18) 0.0011(15) 0.0011(15) 0.0021(15)
C14 0.017(2) 0.019(2) 0.022(2) -0.0003(17) 0.0014(17) 0.0037(17)
C13 0.021(2) 0.022(2) 0.017(2) -0.0025(17) -0.0012(17) 0.0044(18)
C11 0.019(2) 0.021(2) 0.021(2) 0.0016(17) 0.0060(17) 0.0051(17)
C12 0.027(2) 0.021(2) 0.020(2) -0.0019(18) 0.0076(19) 0.0053(19)

loop_
_atom_type_symbol
_atom_type_description
_atom_type_scat_dispersion_real
_atom_type_scat_dispersion_imag
_atom_type_scat_source
C C 0.0033 0.0016 'International Tables Vol C Tables 4.2.6.8 and 6.1.1.4'
H H 0.0000 0.0000 'International Tables Vol C Tables 4.2.6.8 and 6.1.1.4'
Co Co 0.3494 0.9721 'International Tables Vol C Tables 4.2.6.8 and 6.1.1.4'
N N 0.0061 0.0033 'International Tables Vol C Tables 4.2.6.8 and 6.1.1.4'
O O 0.0106 0.0060 'International Tables Vol C Tables 4.2.6.8 and 6.1.1.4'

loop_
_geom_angle_atom_site_label_1
_geom_angle_atom_site_label_2
_geom_angle_atom_site_label_3
_geom_angle
_geom_angle_site_symmetry_1
_geom_angle_site_symmetry_3
_geom_angle_publ_flag
O2 Co1 Co1 71.78(8) 4_565 3_766 ?
O1 Co1 Co1 89.53(9) 2_756 3_766 ?
O1 Co1 O2 160.59(12) 2_756 4_565 ?
O1 Co1 O3 84.16(12) 2_756 3_766 ?
O1 Co1 N1 95.57(12) 2_756 1_655 ?
O3 Co1 Co1 81.49(9) 3_766 3_766 ?
O3 Co1 O2 87.85(12) 3_766 4_565 ?
O3 Co1 N1 94.59(13) 3_766 1_655 ?
O4 Co1 Co1 80.11(9) . 3_766 ?
O4 Co1 O2 89.02(12) . 4_565 ?
O4 Co1 O1 92.92(12) . 2_756 ?
O4 Co1 O3 161.39(12) . 3_766 ?
O4 Co1 N1 103.99(13) . 1_655 ?
N1 Co1 Co1 173.24(10) 1_655 3_766 ?
N1 Co1 O2 102.69(13) 1_655 4_565 ?
C5 O2 Co1 136.1(3) . 4_566 ?
C5 O1 Co1 115.5(3) . 2_746 ?
C1 O3 Co1 123.5(3) . 3_766 ?
C1 O4 Co1 127.2(3) . . ?
C15 N1 Co1 126.9(3) . 1_455 ?
C9 N1 Co1 124.5(3) . 1_455 ?
C9 N1 C15 105.4(3) . . ?
C10 N2 C7 123.5(3) . . ?
C9 N2 C10 107.1(3) . . ?
C9 N2 C7 129.0(3) . . ?
C3 C2 C1 120.1(4) . . ?
C3 C2 C8 120.2(4) . . ?
C8 C2 C1 119.7(4) . . ?
C2 C3 H3 119.7 . . ?
C2 C3 C4 120.5(4) . . ?
C4 C3 H3 119.7 . . ?
O2 C5 C4 116.6(4) . . ?
O1 C5 O2 125.9(4) . . ?
O1 C5 C4 117.5(4) . . ?
C15 C10 N2 105.5(4) . . ?
C11 C10 N2 131.2(4) . . ?
C11 C10 C15 123.0(4) . . ?
C3 C4 C5 119.8(4) . . ?
C6 C4 C3 119.8(4) . . ?
C6 C4 C5 120.4(4) . . ?
C10 C15 N1 109.2(4) . . ?
C10 C15 C14 120.0(4) . . ?
C14 C15 N1 130.6(4) . . ?
N1 C9 N2 112.7(4) . . ?
N1 C9 H9 123.6 . . ?
N2 C9 H9 123.6 . . ?
C6 C7 N2 119.4(4) . . ?
C8 C7 N2 118.9(4) . . ?
C8 C7 C6 121.5(4) . . ?
O3 C1 O4 126.7(4) . . ?
O3 C1 C2 116.6(4) . . ?
O4 C1 C2 116.7(3) . . ?
C4 C6 C7 118.9(4) . . ?
C4 C6 H6 120.5 . . ?
C7 C6 H6 120.5 . . ?
C2 C8 C7 119.1(4) . . ?
C2 C8 H8 120.5 . . ?
C7 C8 H8 120.5 . . ?
C15 C14 H14 121.1 . . ?
C13 C14 C15 117.7(4) . . ?
C13 C14 H14 121.1 . . ?
C14 C13 H13 119.1 . . ?
C14 C13 C12 121.8(4) . . ?
C12 C13 H13 119.1 . . ?
C10 C11 H11 121.6 . . ?
C10 C11 C12 116.9(4) . . ?
C12 C11 H11 121.6 . . ?
C13 C12 H12 119.7 . . ?
C11 C12 C13 120.5(4) . . ?
C11 C12 H12 119.7 . . ?

loop_
_geom_bond_atom_site_label_1
_geom_bond_atom_site_label_2
_geom_bond_distance
_geom_bond_site_symmetry_2
_geom_bond_publ_flag
Co1 Co1 2.8952(10) 3_766 ?
Co1 O2 2.076(3) 4_565 ?
Co1 O1 2.044(3) 2_756 ?
Co1 O3 2.054(3) 3_766 ?
Co1 O4 2.009(3) . ?
Co1 N1 2.058(3) 1_655 ?
O2 C5 1.258(5) . ?
O1 C5 1.255(5) . ?
O3 C1 1.258(5) . ?
O4 C1 1.258(5) . ?
N1 C15 1.399(5) . ?
N1 C9 1.321(5) . ?
N2 C10 1.394(5) . ?
N2 C9 1.353(5) . ?
N2 C7 1.432(5) . ?
C2 C3 1.384(5) . ?
C2 C1 1.505(5) . ?
C2 C8 1.388(5) . ?
C3 H3 0.9500 . ?
C3 C4 1.396(6) . ?
C5 C4 1.512(5) . ?
C10 C15 1.393(6) . ?
C10 C11 1.378(6) . ?
C4 C6 1.390(6) . ?
C15 C14 1.394(6) . ?
C9 H9 0.9500 . ?
C7 C6 1.392(6) . ?
C7 C8 1.389(6) . ?
C6 H6 0.9500 . ?
C8 H8 0.9500 . ?
C14 H14 0.9500 . ?
C14 C13 1.380(6) . ?
C13 H13 0.9500 . ?
C13 C12 1.407(6) . ?
C11 H11 0.9500 . ?
C11 C12 1.394(6) . ?
C12 H12 0.9500 . ?

loop_
_platon_squeeze_void_nr
_platon_squeeze_void_average_x
_platon_squeeze_void_average_y
_platon_squeeze_void_average_z
_platon_squeeze_void_volume
_platon_squeeze_void_count_electrons
_platon_squeeze_void_content
1 -0.006 0.000 0.494 372 105 ' '
2 0.005 0.500 0.005 363 105 ' '
